data_1100921
_chemical_formula_sum 'C22 H25 Cl N2 O8'
_chemical_name_common 'tetracycline hydrochloride'
_space_group_IT_number 19
_symmetry_cell_setting orthorhombic
_symmetry_space_group_name_Hall 'P 2ac 2ab'
_symmetry_space_group_name_H-M 'P 21 21 21'
_cell_angle_alpha 90.00
_cell_angle_beta 90.00
_cell_angle_gamma 90.00
_cell_formula_units_Z 4
_cell_length_a 10.9300
_cell_length_b 12.7162
_cell_length_c 15.7085
_cod_duplicate_entry 1000006
_cod_depositor_comments
;
The following automatic conversions were performed:
'_symmetry_cell_setting' value 'Orthorhombic' changed to 'orthorhombic'
according to '/home/saulius/struct/CIF-dictionaries/cif_core.dic'
dictionary named 'cif_core.dic' version 2.4.1 from 2010-06-29.

Automatic conversion script
Id: cif_fix_enum 1527 2010-12-29 10:47:43Z saulius 
;
_cod_original_formula_sum 'C5 H5 O2 N2'
_cod_database_code 1100921

loop_
_symmetry_equiv_pos_as_xyz
' X, Y, Z'
' X+1/2,-Y+1/2,-Z'
'-X, Y+1/2,-Z+1/2'
'-X+1/2,-Y, Z+1/2'

loop_
_atom_site_label
_atom_site_fract_x
_atom_site_fract_y
_atom_site_fract_z
_atom_site_U_iso_or_equiv
_atom_site_adp_type
Cl1 0.92963 0.41939 -0.00197 0.01950 Uani
O1 0.00860 0.36560 0.43967 0.03923 Uani
H1 0.03900 0.43300 0.43500 0.04700 Uiso
O6 0.14530 0.46012 0.12979 0.01937 Uani
H6 0.08600 0.44900 0.08800 0.04500 Uiso
O11 0.75140 0.64335 0.07408 0.02683 Uani
O13 0.36340 0.71743 0.18883 0.02500 Uani
O14 0.58000 0.60174 0.29547 0.02120 Uani
H14 0.56500 0.61400 0.33800 0.03300 Uiso
O15 0.35060 0.60822 0.35612 0.01980 Uani
H15 0.28300 0.58000 0.38500 0.04500 Uiso
O17 0.16470 0.50211 0.38835 0.02337 Uani
O19 0.66230 0.81863 0.04211 0.02687 Uani
H19 0.73400 0.75700 0.05500 0.06100 Uiso
N10 0.74650 0.44880 0.14281 0.01933 Uani
H10 0.79300 0.46400 0.10000 0.03500 Uiso
N19 0.46940 0.85510 0.08138 0.02883 Uani
H19A 0.47500 0.92100 0.05800 0.03400 Uiso
H19B 0.40800 0.83300 0.11200 0.04900 Uiso
C1 0.02070 0.32040 0.36224 0.02710 Uani
C2 -0.05250 0.23450 0.34350 0.03147 Uani
H2 -0.11100 0.21100 0.38800 0.02600 Uiso
C3 -0.04360 0.18880 0.26570 0.03010 Uani
H3 -0.08400 0.13400 0.25300 0.04000 Uiso
C4 0.03780 0.22530 0.20360 0.02403 Uani
H4 0.03800 0.18900 0.14800 0.02800 Uiso
C5 0.11130 0.31050 0.22057 0.01830 Uani
C6 0.19620 0.36090 0.15436 0.01780 Uani
C7 0.31780 0.38720 0.19906 0.01443 Uani
H7 0.33700 0.31800 0.22200 0.02800 Uiso
C8 0.41480 0.43140 0.13903 0.01700 Uani
H8A 0.37800 0.48600 0.10700 0.03500 Uiso
H8B 0.44400 0.37800 0.10010 0.02500 Uiso
C9 0.52410 0.47660 0.18811 0.01407 Uani
H9 0.55400 0.42300 0.22920 0.02000 Uiso
C10 0.62830 0.50410 0.12622 0.01557 Uani
H10A 0.61500 0.48200 0.07150 0.00700 Uiso
C11 0.65260 0.62040 0.11090 0.01797 Uani
C12 0.55790 0.69230 0.12673 0.01703 Uani
C13 0.45880 0.66630 0.18199 0.01693 Uani
C14 0.48280 0.57050 0.24083 0.01503 Uani
C15 0.36900 0.54390 0.29061 0.01583 Uani
C16 0.29400 0.46240 0.27178 0.01493 Uani
C17 0.18670 0.44460 0.32353 0.01837 Uani
C18 0.10600 0.35780 0.30253 0.01867 Uani
C19 0.56220 0.79110 0.08265 0.02040 Uani
C20 0.21610 0.29190 0.07690 0.02463 Uani
H20A 0.13500 0.28400 0.04790 0.01500 Uiso
H20B 0.24500 0.22500 0.09000 0.03800 Uiso
H20C 0.25900 0.32900 0.03400 0.02500 Uiso
C21 0.73180 0.33240 0.13840 0.02610 Uani
H21A 0.68800 0.31100 0.18400 0.04100 Uiso
H21B 0.81000 0.30300 0.13120 0.01900 Uiso
H21C 0.69800 0.32100 0.08500 0.02800 Uiso
C22 0.80960 0.48110 0.22280 0.03057 Uani
H22A 0.82000 0.55900 0.22300 0.02800 Uiso
H22B 0.88500 0.45800 0.22200 0.03900 Uiso
H22C 0.76100 0.45700 0.26900 0.03000 Uiso
